data_7706859
loop_
_publ_author_name
'Hu, Lei'
'Mahaut, Damien'
'Tumanov, Nikolay'
'Wouters, Johan'
'Collard, Laurent'
'Robiette, Rapha\"el'
'Berionni, Guillaume'

_publ_section_title
;
 Sterically hindered ortho-substituted phosphatriptycenes as
 configurationally stable P-chirogenic triarylphosphines.
;
_journal_issue 14
_journal_name_full 'Dalton transactions (Cambridge, England : 2003)'
_journal_page_first 4772
_journal_page_last 4777
_journal_paper_doi 10.1039/d1dt00816a
_journal_volume 50
_journal_year 2021
_chemical_formula_moiety 'C25 H19 Cl O3 P Rh'
_chemical_formula_sum 'C25 H19 Cl O3 P Rh'
_chemical_formula_weight 536.73
_chemical_name_common 'Rh(acac)CO(o-chloro-9-phosphatriptycene complex)'
_chemical_name_systematic
;
(acetylacetonato)-carbonylrhodium-ortho-chloro-9-phosphatriptycene 
complex
;
_space_group_crystal_system monoclinic
_space_group_IT_number 14
_space_group_name_Hall '-P 2ybc'
_space_group_name_H-M_alt 'P 1 21/c 1'
_atom_sites_solution_hydrogens mixed
_atom_sites_solution_primary dual
_atom_sites_solution_secondary dual
_audit_creation_method SHELXL-2018/3
_audit_update_record
;
2021-02-08 deposited with the CCDC.	2021-03-15 downloaded from the CCDC.
;
_cell_angle_alpha 90
_cell_angle_beta 107.1655(13)
_cell_angle_gamma 90
_cell_formula_units_Z 4
_cell_length_a 8.62702(10)
_cell_length_b 21.4229(2)
_cell_length_c 12.62171(15)
_cell_measurement_reflns_used 7474
_cell_measurement_temperature 295(2)
_cell_measurement_theta_max 66.9250
_cell_measurement_theta_min 4.1000
_cell_volume 2228.78(5)
_computing_cell_refinement 'CrysAlisPro 1.171.40.53 (Rigaku OD, 2019)'
_computing_data_collection 'CrysAlisPro 1.171.40.53 (Rigaku OD, 2019)'
_computing_data_reduction 'CrysAlisPro 1.171.40.53 (Rigaku OD, 2019)'
_computing_structure_refinement 'SHELXL-2018/3 (Sheldrick, 2018)'
_computing_structure_solution 'SHELXT (Sheldrick, 2015)'
_diffrn_ambient_temperature 295(2)
_diffrn_detector_area_resol_mean 5.1856
_diffrn_measured_fraction_theta_full 0.992
_diffrn_measured_fraction_theta_max 0.992
_diffrn_measurement_device_type
;
Oxford Diffraction Xcalibur, Ruby, Gemini Ultra
;
_diffrn_measurement_method '\w scans'
_diffrn_radiation_monochromator 'multilayer mirror'
_diffrn_radiation_type CuK\a
_diffrn_radiation_wavelength 1.54184
_diffrn_reflns_av_R_equivalents 0.0250
_diffrn_reflns_av_unetI/netI 0.0243
_diffrn_reflns_Laue_measured_fraction_full 0.992
_diffrn_reflns_Laue_measured_fraction_max 0.992
_diffrn_reflns_limit_h_max 9
_diffrn_reflns_limit_h_min -10
_diffrn_reflns_limit_k_max 18
_diffrn_reflns_limit_k_min -25
_diffrn_reflns_limit_l_max 15
_diffrn_reflns_limit_l_min -10
_diffrn_reflns_number 11623
_diffrn_reflns_point_group_measured_fraction_full 0.992
_diffrn_reflns_point_group_measured_fraction_max 0.992
_diffrn_reflns_theta_full 67.027
_diffrn_reflns_theta_max 67.027
_diffrn_reflns_theta_min 4.127
_diffrn_source 'fine-focus sealed tube'
_exptl_absorpt_coefficient_mu 8.182
_exptl_absorpt_correction_T_max 0.416
_exptl_absorpt_correction_T_min 0.230
_exptl_absorpt_correction_type analytical
_exptl_absorpt_process_details
;
CrysAlisPro 1.171.40.53 (Rigaku Oxford Diffraction, 2019)
Analytical numeric absorption correction using a multifaceted crystal
model based on expressions derived by R.C. Clark & J.S. Reid.
(Clark, R. C. & Reid, J. S. (1995). Acta Cryst. A51, 887-897)
Empirical absorption correction using spherical harmonics,
 implemented in SCALE3 ABSPACK scaling algorithm.
;
_exptl_crystal_colour yellow
_exptl_crystal_density_diffrn 1.600
_exptl_crystal_description block
_exptl_crystal_F_000 1080
_exptl_crystal_size_max 0.360
_exptl_crystal_size_mid 0.230
_exptl_crystal_size_min 0.160
_refine_diff_density_max 0.521
_refine_diff_density_min -0.595
_refine_diff_density_rms 0.053
_refine_ls_extinction_method none
_refine_ls_goodness_of_fit_ref 1.090
_refine_ls_hydrogen_treatment constr
_refine_ls_matrix_type full
_refine_ls_number_parameters 292
_refine_ls_number_reflns 3948
_refine_ls_number_restraints 0
_refine_ls_restrained_S_all 1.090
_refine_ls_R_factor_all 0.0313
_refine_ls_R_factor_gt 0.0293
_refine_ls_shift/su_max 0.002
_refine_ls_shift/su_mean 0.000
_refine_ls_structure_factor_coef Fsqd
_refine_ls_weighting_details 'w=1/[\s^2^(Fo^2^)+(0.0315P)^2^+1.3985P] where P=(Fo^2^+2Fc^2^)/3'
_refine_ls_weighting_scheme calc
_refine_ls_wR_factor_gt 0.0723
_refine_ls_wR_factor_ref 0.0736
_reflns_Friedel_coverage 0.000
_reflns_number_gt 3716
_reflns_number_total 3948
_reflns_threshold_expression 'I > 2\s(I)'
_cod_data_source_file d1dt00816a2.cif
_cod_data_source_block nt0815_LHG203D
_cod_depositor_comments 'Adding full bibliography for 7706848--7706861.cif.'
_cod_original_sg_symbol_H-M 'P 21/c'
_cod_database_code 7706859
_shelx_shelxl_version_number 2018/3
_shelx_space_group_comment
;
The symmetry employed for this shelxl refinement is uniquely defined
by the following loop, which should always be used as a source of
symmetry information in preference to the above space-group names.
They are only intended as comments.
;
_shelx_estimated_absorpt_t_min 0.157
_shelx_estimated_absorpt_t_max 0.354

loop_
_space_group_symop_operation_xyz
'x, y, z'
'-x, y+1/2, -z+1/2'
'-x, -y, -z'
'x, -y-1/2, z-1/2'

loop_
_atom_site_label
_atom_site_type_symbol
_atom_site_fract_x
_atom_site_fract_y
_atom_site_fract_z
_atom_site_U_iso_or_equiv
_atom_site_adp_type
_atom_site_occupancy
_atom_site_site_symmetry_order
_atom_site_calc_flag
_atom_site_refinement_flags_posn
_atom_site_refinement_flags_adp
_atom_site_refinement_flags_occupancy
_atom_site_disorder_assembly
_atom_site_disorder_group
Rh1 Rh 0.37704(3) 0.70574(2) 0.65113(2) 0.04533(9) Uani 1 1 d . . . . .
Cl1 Cl 0.74794(13) 0.72642(5) 0.61671(9) 0.0734(4) Uani 0.912(3) 1 d . . P A 1
Cl2 Cl 0.3720(12) 0.6878(6) 0.9033(9) 0.070(4) Uani 0.088(3) 1 d . . P A 2
P1 P 0.52054(7) 0.62009(3) 0.71410(5) 0.03571(15) Uani 1 1 d . . . . .
O1 O 0.5825(7) 0.77240(16) 0.8440(3) 0.153(2) Uani 1 1 d . . . . .
O2 O 0.2375(3) 0.78550(10) 0.6059(2) 0.0629(6) Uani 1 1 d . . . . .
O3 O 0.2443(3) 0.66532(10) 0.50680(18) 0.0576(5) Uani 1 1 d . . . . .
C1 C 0.4564(3) 0.54213(12) 0.6590(2) 0.0379(5) Uani 1 1 d . . . . .
C2 C 0.3171(3) 0.52885(14) 0.5735(2) 0.0465(6) Uani 1 1 d . . . . .
H2 H 0.248861 0.560923 0.537777 0.056 Uiso 1 1 calc R U . . .
C3 C 0.2804(4) 0.46725(16) 0.5418(3) 0.0593(8) Uani 1 1 d . . . . .
H3 H 0.186314 0.458081 0.485222 0.071 Uiso 1 1 calc R U . . .
C4 C 0.3810(5) 0.41999(15) 0.5928(3) 0.0608(8) Uani 1 1 d . . . . .
H4 H 0.355926 0.378995 0.569902 0.073 Uiso 1 1 calc R U . . .
C5 C 0.5209(4) 0.43269(14) 0.6789(3) 0.0521(7) Uani 1 1 d . . . . .
H5 H 0.588422 0.400301 0.713988 0.063 Uiso 1 1 calc R U . . .
C6 C 0.5588(3) 0.49377(13) 0.7119(2) 0.0398(6) Uani 1 1 d . . . . .
C7 C 0.7073(3) 0.51202(13) 0.8053(2) 0.0427(6) Uani 1 1 d . . . . .
H7 H 0.771074 0.474968 0.836528 0.051 Uiso 1 1 calc R U . . .
C8 C 0.6543(3) 0.54643(13) 0.8944(2) 0.0396(6) Uani 1 1 d . . . . .
C9 C 0.6981(4) 0.52795(15) 1.0045(2) 0.0492(7) Uani 1 1 d . . . . .
H9 H 0.762266 0.492701 1.027090 0.059 Uiso 1 1 calc R U . . .
C10 C 0.6461(4) 0.56206(17) 1.0810(3) 0.0572(8) Uani 1 1 d . . . . .
H10 H 0.678312 0.550306 1.155232 0.069 Uiso 1 1 calc R U . . .
C11 C 0.5478(4) 0.61286(17) 1.0479(3) 0.0576(8) Uani 1 1 d . . . . .
H11 H 0.510689 0.634691 1.099333 0.069 Uiso 1 1 calc R U . . .
C12 C 0.5030(4) 0.63210(14) 0.9375(3) 0.0483(7) Uani 1 1 d . . . . .
H12 H 0.435970 0.666620 0.915154 0.058 Uiso 0.912(3) 1 calc R U P A 1
C13 C 0.5589(3) 0.59956(12) 0.8613(2) 0.0372(5) Uani 1 1 d . . . . .
C14 C 0.7339(3) 0.61304(14) 0.7145(2) 0.0412(6) Uani 1 1 d . . . . .
C15 C 0.8253(4) 0.65598(16) 0.6763(2) 0.0517(7) Uani 1 1 d . . . . .
H15 H 0.778087 0.693209 0.644702 0.062 Uiso 0.088(3) 1 calc R U P A 2
C16 C 0.9866(4) 0.6438(2) 0.6847(3) 0.0700(11) Uani 1 1 d . . . . .
H16 H 1.047745 0.673318 0.660647 0.084 Uiso 1 1 calc R U . . .
C17 C 1.0558(4) 0.5885(2) 0.7284(3) 0.0730(11) Uani 1 1 d . . . . .
H17 H 1.163573 0.580563 0.733164 0.088 Uiso 1 1 calc R U . . .
C18 C 0.9678(4) 0.54450(19) 0.7655(3) 0.0604(9) Uani 1 1 d . . . . .
H18 H 1.015146 0.506708 0.794005 0.072 Uiso 1 1 calc R U . . .
C19 C 0.8080(3) 0.55698(14) 0.7601(2) 0.0436(6) Uani 1 1 d . . . . .
C20 C 0.5012(6) 0.74557(16) 0.7724(4) 0.0836(13) Uani 1 1 d . . . . .
C21 C 0.0282(6) 0.8526(2) 0.5139(4) 0.0866(13) Uani 1 1 d . . . . .
H21A H -0.053145 0.855736 0.443301 0.130 Uiso 1 1 calc R U . . .
H21B H 0.104363 0.886241 0.521607 0.130 Uiso 1 1 calc R U . . .
H21C H -0.022288 0.855028 0.572078 0.130 Uiso 1 1 calc R U . . .
C22 C 0.1154(4) 0.79146(16) 0.5211(3) 0.0602(9) Uani 1 1 d . . . . .
C23 C 0.0597(5) 0.74806(18) 0.4392(3) 0.0665(9) Uani 1 1 d . . . . .
H23 H -0.030855 0.759113 0.381215 0.080 Uiso 1 1 calc R U . . .
C24 C 0.1243(4) 0.68912(18) 0.4338(3) 0.0616(8) Uani 1 1 d . . . . .
C25 C 0.0497(7) 0.6481(3) 0.3351(4) 0.1082(19) Uani 1 1 d . . . . .
H25A H -0.025493 0.672110 0.278493 0.162 Uiso 1 1 calc R U . . .
H25B H -0.006378 0.614076 0.356970 0.162 Uiso 1 1 calc R U . . .
H25C H 0.133501 0.632017 0.306736 0.162 Uiso 1 1 calc R U . . .

loop_
_atom_site_aniso_label
_atom_site_aniso_U_11
_atom_site_aniso_U_22
_atom_site_aniso_U_33
_atom_site_aniso_U_23
_atom_site_aniso_U_13
_atom_site_aniso_U_12
Rh1 0.04614(14) 0.03433(13) 0.04785(14) 0.00400(8) 0.00202(10) 0.00125(8)
Cl1 0.0828(7) 0.0675(6) 0.0690(6) 0.0146(5) 0.0208(5) -0.0251(5)
Cl2 0.064(6) 0.084(7) 0.066(6) -0.020(5) 0.026(5) 0.014(5)
P1 0.0335(3) 0.0328(3) 0.0374(3) 0.0008(3) 0.0052(2) -0.0015(2)
O1 0.221(5) 0.0549(19) 0.112(3) -0.0154(18) -0.062(3) -0.018(2)
O2 0.0721(15) 0.0432(12) 0.0618(14) 0.0077(10) 0.0020(12) 0.0109(10)
O3 0.0618(13) 0.0519(12) 0.0489(12) -0.0004(10) 0.0006(10) 0.0115(10)
C1 0.0398(13) 0.0368(14) 0.0373(13) -0.0009(10) 0.0116(11) -0.0040(11)
C2 0.0474(15) 0.0462(16) 0.0416(15) -0.0024(12) 0.0065(12) -0.0055(12)
C3 0.069(2) 0.0536(19) 0.0460(17) -0.0088(14) 0.0023(15) -0.0163(16)
C4 0.086(2) 0.0411(16) 0.0512(18) -0.0129(14) 0.0141(17) -0.0134(16)
C5 0.072(2) 0.0364(15) 0.0475(16) -0.0012(12) 0.0166(15) 0.0035(14)
C6 0.0467(14) 0.0381(14) 0.0352(13) -0.0006(11) 0.0128(11) 0.0000(11)
C7 0.0449(14) 0.0384(14) 0.0418(14) 0.0009(11) 0.0080(12) 0.0078(11)
C8 0.0406(13) 0.0397(14) 0.0360(13) -0.0006(11) 0.0077(11) -0.0041(11)
C9 0.0525(16) 0.0492(16) 0.0407(15) 0.0055(12) 0.0054(12) -0.0053(13)
C10 0.0658(19) 0.069(2) 0.0356(15) -0.0004(14) 0.0135(14) -0.0121(17)
C11 0.0657(19) 0.069(2) 0.0444(16) -0.0153(15) 0.0254(15) -0.0131(17)
C12 0.0487(15) 0.0458(16) 0.0529(17) -0.0083(13) 0.0186(13) -0.0031(13)
C13 0.0362(12) 0.0373(14) 0.0371(13) -0.0025(10) 0.0092(10) -0.0048(10)
C14 0.0353(13) 0.0506(16) 0.0359(13) -0.0049(11) 0.0079(10) -0.0079(12)
C15 0.0518(16) 0.0627(19) 0.0406(15) -0.0073(13) 0.0137(13) -0.0174(14)
C16 0.0527(19) 0.104(3) 0.060(2) -0.019(2) 0.0273(16) -0.030(2)
C17 0.0374(16) 0.118(4) 0.066(2) -0.022(2) 0.0191(15) -0.010(2)
C18 0.0395(15) 0.088(3) 0.0494(17) -0.0129(17) 0.0058(13) 0.0110(16)
C19 0.0357(13) 0.0568(17) 0.0358(13) -0.0089(12) 0.0066(11) 0.0013(12)
C20 0.108(3) 0.0348(17) 0.077(3) 0.0014(17) -0.021(2) -0.0008(19)
C21 0.106(3) 0.066(2) 0.077(3) 0.018(2) 0.010(2) 0.036(2)
C22 0.067(2) 0.055(2) 0.0549(19) 0.0204(15) 0.0130(16) 0.0170(16)
C23 0.068(2) 0.070(2) 0.0517(18) 0.0123(17) 0.0019(16) 0.0196(18)
C24 0.066(2) 0.065(2) 0.0456(17) 0.0033(15) 0.0034(15) 0.0114(17)
C25 0.123(4) 0.101(4) 0.065(3) -0.021(2) -0.028(3) 0.027(3)

loop_
_atom_type_symbol
_atom_type_description
_atom_type_scat_dispersion_real
_atom_type_scat_dispersion_imag
_atom_type_scat_source
C C 0.0181 0.0091 'International Tables Vol C Tables 4.2.6.8 and 6.1.1.4'
H H 0.0000 0.0000 'International Tables Vol C Tables 4.2.6.8 and 6.1.1.4'
Cl Cl 0.3639 0.7018 'International Tables Vol C Tables 4.2.6.8 and 6.1.1.4'
O O 0.0492 0.0322 'International Tables Vol C Tables 4.2.6.8 and 6.1.1.4'
P P 0.2955 0.4335 'International Tables Vol C Tables 4.2.6.8 and 6.1.1.4'
Rh Rh 0.0927 3.6045 'International Tables Vol C Tables 4.2.6.8 and 6.1.1.4'

loop_
_geom_angle_atom_site_label_1
_geom_angle_atom_site_label_2
_geom_angle_atom_site_label_3
_geom_angle
_geom_angle_site_symmetry_1
_geom_angle_site_symmetry_3
_geom_angle_publ_flag
C20 Rh1 O3 175.48(17) . . ?
C20 Rh1 O2 89.69(14) . . ?
O3 Rh1 O2 88.67(9) . . ?
C20 Rh1 P1 87.62(12) . . ?
O3 Rh1 P1 94.34(6) . . ?
O2 Rh1 P1 174.71(7) . . ?
C1 P1 C13 96.30(12) . . ?
C1 P1 C14 96.66(12) . . ?
C13 P1 C14 95.47(12) . . ?
C1 P1 Rh1 122.86(9) . . ?
C13 P1 Rh1 118.21(9) . . ?
C14 P1 Rh1 121.19(10) . . ?
C22 O2 Rh1 125.9(2) . . ?
C24 O3 Rh1 126.9(2) . . ?
C2 C1 C6 120.0(3) . . ?
C2 C1 P1 125.3(2) . . ?
C6 C1 P1 114.64(19) . . ?
C1 C2 C3 119.4(3) . . ?
C1 C2 H2 120.3 . . ?
C3 C2 H2 120.3 . . ?
C4 C3 C2 120.7(3) . . ?
C4 C3 H3 119.7 . . ?
C2 C3 H3 119.7 . . ?
C3 C4 C5 120.5(3) . . ?
C3 C4 H4 119.7 . . ?
C5 C4 H4 119.7 . . ?
C6 C5 C4 119.6(3) . . ?
C6 C5 H5 120.2 . . ?
C4 C5 H5 120.2 . . ?
C5 C6 C1 119.8(3) . . ?
C5 C6 C7 123.3(3) . . ?
C1 C6 C7 116.8(2) . . ?
C6 C7 C19 108.6(2) . . ?
C6 C7 C8 109.3(2) . . ?
C19 C7 C8 107.5(2) . . ?
C6 C7 H7 110.5 . . ?
C19 C7 H7 110.5 . . ?
C8 C7 H7 110.5 . . ?
C9 C8 C13 119.7(3) . . ?
C9 C8 C7 123.3(3) . . ?
C13 C8 C7 116.9(2) . . ?
C8 C9 C10 119.9(3) . . ?
C8 C9 H9 120.0 . . ?
C10 C9 H9 120.0 . . ?
C11 C10 C9 120.4(3) . . ?
C11 C10 H10 119.8 . . ?
C9 C10 H10 119.8 . . ?
C10 C11 C12 120.3(3) . . ?
C10 C11 H11 119.9 . . ?
C12 C11 H11 119.9 . . ?
C13 C12 C11 119.7(3) . . ?
C13 C12 Cl2 123.2(4) . . ?
C11 C12 Cl2 116.9(4) . . ?
C13 C12 H12 120.2 . . ?
C11 C12 H12 120.2 . . ?
C12 C13 C8 119.9(3) . . ?
C12 C13 P1 125.8(2) . . ?
C8 C13 P1 114.32(19) . . ?
C15 C14 C19 118.3(3) . . ?
C15 C14 P1 127.8(2) . . ?
C19 C14 P1 113.9(2) . . ?
C14 C15 C16 120.5(3) . . ?
C14 C15 Cl1 122.9(2) . . ?
C16 C15 Cl1 116.5(3) . . ?
C14 C15 H15 119.7 . . ?
C16 C15 H15 119.7 . . ?
C17 C16 C15 120.1(3) . . ?
C17 C16 H16 119.9 . . ?
C15 C16 H16 119.9 . . ?
C16 C17 C18 120.8(3) . . ?
C16 C17 H17 119.6 . . ?
C18 C17 H17 119.6 . . ?
C17 C18 C19 119.4(4) . . ?
C17 C18 H18 120.3 . . ?
C19 C18 H18 120.3 . . ?
C18 C19 C14 120.8(3) . . ?
C18 C19 C7 122.0(3) . . ?
C14 C19 C7 117.1(2) . . ?
O1 C20 Rh1 175.8(5) . . ?
C22 C21 H21A 109.5 . . ?
C22 C21 H21B 109.5 . . ?
H21A C21 H21B 109.5 . . ?
C22 C21 H21C 109.5 . . ?
H21A C21 H21C 109.5 . . ?
H21B C21 H21C 109.5 . . ?
O2 C22 C23 126.1(3) . . ?
O2 C22 C21 114.6(3) . . ?
C23 C22 C21 119.3(3) . . ?
C22 C23 C24 126.7(3) . . ?
C22 C23 H23 116.6 . . ?
C24 C23 H23 116.6 . . ?
O3 C24 C23 125.5(3) . . ?
O3 C24 C25 115.1(3) . . ?
C23 C24 C25 119.4(3) . . ?
C24 C25 H25A 109.5 . . ?
C24 C25 H25B 109.5 . . ?
H25A C25 H25B 109.5 . . ?
C24 C25 H25C 109.5 . . ?
H25A C25 H25C 109.5 . . ?
H25B C25 H25C 109.5 . . ?

loop_
_geom_bond_atom_site_label_1
_geom_bond_atom_site_label_2
_geom_bond_distance
_geom_bond_site_symmetry_2
_geom_bond_publ_flag
Rh1 C20 1.803(4) . ?
Rh1 O3 2.037(2) . ?
Rh1 O2 2.071(2) . ?
Rh1 P1 2.2248(7) . ?
Cl1 C15 1.730(4) . ?
Cl2 C12 1.612(11) . ?
P1 C1 1.831(3) . ?
P1 C13 1.842(3) . ?
P1 C14 1.845(3) . ?
O1 C20 1.124(5) . ?
O2 C22 1.268(4) . ?
O3 C24 1.272(4) . ?
C1 C2 1.387(4) . ?
C1 C6 1.397(4) . ?
C2 C3 1.388(4) . ?
C2 H2 0.9300 . ?
C3 C4 1.365(5) . ?
C3 H3 0.9300 . ?
C4 C5 1.391(5) . ?
C4 H4 0.9300 . ?
C5 C6 1.383(4) . ?
C5 H5 0.9300 . ?
C6 C7 1.514(4) . ?
C7 C19 1.517(4) . ?
C7 C8 1.524(4) . ?
C7 H7 0.9800 . ?
C8 C9 1.386(4) . ?
C8 C13 1.394(4) . ?
C9 C10 1.386(5) . ?
C9 H9 0.9300 . ?
C10 C11 1.367(5) . ?
C10 H10 0.9300 . ?
C11 C12 1.394(5) . ?
C11 H11 0.9300 . ?
C12 C13 1.385(4) . ?
C12 H12 0.9300 . ?
C14 C15 1.388(4) . ?
C14 C19 1.402(4) . ?
C15 C16 1.389(5) . ?
C15 H15 0.9300 . ?
C16 C17 1.367(6) . ?
C16 H16 0.9300 . ?
C17 C18 1.377(6) . ?
C17 H17 0.9300 . ?
C18 C19 1.386(4) . ?
C18 H18 0.9300 . ?
C21 C22 1.500(5) . ?
C21 H21A 0.9600 . ?
C21 H21B 0.9600 . ?
C21 H21C 0.9600 . ?
C22 C23 1.367(5) . ?
C23 C24 1.390(5) . ?
C23 H23 0.9300 . ?
C24 C25 1.505(6) . ?
C25 H25A 0.9600 . ?
C25 H25B 0.9600 . ?
C25 H25C 0.9600 . ?

loop_
_geom_torsion_atom_site_label_1
_geom_torsion_atom_site_label_2
_geom_torsion_atom_site_label_3
_geom_torsion_atom_site_label_4
_geom_torsion
_geom_torsion_site_symmetry_1
_geom_torsion_site_symmetry_2
_geom_torsion_site_symmetry_3
_geom_torsion_site_symmetry_4
_geom_torsion_publ_flag
C13 P1 C1 C2 130.7(2) . . . . ?
C14 P1 C1 C2 -133.0(2) . . . . ?
Rh1 P1 C1 C2 1.1(3) . . . . ?
C13 P1 C1 C6 -47.9(2) . . . . ?
C14 P1 C1 C6 48.4(2) . . . . ?
Rh1 P1 C1 C6 -177.53(16) . . . . ?
C6 C1 C2 C3 0.3(4) . . . . ?
P1 C1 C2 C3 -178.2(2) . . . . ?
C1 C2 C3 C4 -0.9(5) . . . . ?
C2 C3 C4 C5 1.1(5) . . . . ?
C3 C4 C5 C6 -0.7(5) . . . . ?
C4 C5 C6 C1 0.2(4) . . . . ?
C4 C5 C6 C7 179.4(3) . . . . ?
C2 C1 C6 C5 0.0(4) . . . . ?
P1 C1 C6 C5 178.7(2) . . . . ?
C2 C1 C6 C7 -179.3(2) . . . . ?
P1 C1 C6 C7 -0.6(3) . . . . ?
C5 C6 C7 C19 122.3(3) . . . . ?
C1 C6 C7 C19 -58.4(3) . . . . ?
C5 C6 C7 C8 -120.7(3) . . . . ?
C1 C6 C7 C8 58.5(3) . . . . ?
C6 C7 C8 C9 124.2(3) . . . . ?
C19 C7 C8 C9 -118.2(3) . . . . ?
C6 C7 C8 C13 -56.8(3) . . . . ?
C19 C7 C8 C13 60.8(3) . . . . ?
C13 C8 C9 C10 0.4(4) . . . . ?
C7 C8 C9 C10 179.4(3) . . . . ?
C8 C9 C10 C11 1.9(5) . . . . ?
C9 C10 C11 C12 -2.1(5) . . . . ?
C10 C11 C12 C13 -0.1(5) . . . . ?
C10 C11 C12 Cl2 173.7(5) . . . . ?
C11 C12 C13 C8 2.5(4) . . . . ?
Cl2 C12 C13 C8 -170.9(5) . . . . ?
C11 C12 C13 P1 -177.0(2) . . . . ?
Cl2 C12 C13 P1 9.6(6) . . . . ?
C9 C8 C13 C12 -2.6(4) . . . . ?
C7 C8 C13 C12 178.3(2) . . . . ?
C9 C8 C13 P1 176.9(2) . . . . ?
C7 C8 C13 P1 -2.1(3) . . . . ?
C1 P1 C13 C12 -131.2(2) . . . . ?
C14 P1 C13 C12 131.5(3) . . . . ?
Rh1 P1 C13 C12 1.5(3) . . . . ?
C1 P1 C13 C8 49.3(2) . . . . ?
C14 P1 C13 C8 -48.0(2) . . . . ?
Rh1 P1 C13 C8 -177.95(16) . . . . ?
C1 P1 C14 C15 133.5(3) . . . . ?
C13 P1 C14 C15 -129.4(3) . . . . ?
Rh1 P1 C14 C15 -1.6(3) . . . . ?
C1 P1 C14 C19 -46.7(2) . . . . ?
C13 P1 C14 C19 50.3(2) . . . . ?
Rh1 P1 C14 C19 178.12(16) . . . . ?
C19 C14 C15 C16 -1.0(4) . . . . ?
P1 C14 C15 C16 178.7(2) . . . . ?
C19 C14 C15 Cl1 179.1(2) . . . . ?
P1 C14 C15 Cl1 -1.1(4) . . . . ?
C14 C15 C16 C17 1.7(5) . . . . ?
Cl1 C15 C16 C17 -178.5(3) . . . . ?
C15 C16 C17 C18 -0.6(5) . . . . ?
C16 C17 C18 C19 -1.1(5) . . . . ?
C17 C18 C19 C14 1.8(5) . . . . ?
C17 C18 C19 C7 -176.6(3) . . . . ?
C15 C14 C19 C18 -0.7(4) . . . . ?
P1 C14 C19 C18 179.5(2) . . . . ?
C15 C14 C19 C7 177.7(2) . . . . ?
P1 C14 C19 C7 -2.1(3) . . . . ?
C6 C7 C19 C18 -121.6(3) . . . . ?
C8 C7 C19 C18 120.3(3) . . . . ?
C6 C7 C19 C14 60.0(3) . . . . ?
C8 C7 C19 C14 -58.1(3) . . . . ?
Rh1 O2 C22 C23 -5.0(6) . . . . ?
Rh1 O2 C22 C21 174.9(3) . . . . ?
O2 C22 C23 C24 0.8(7) . . . . ?
C21 C22 C23 C24 -179.1(4) . . . . ?
Rh1 O3 C24 C23 -0.3(6) . . . . ?
Rh1 O3 C24 C25 179.9(3) . . . . ?
C22 C23 C24 O3 2.2(7) . . . . ?
C22 C23 C24 C25 -178.1(5) . . . . ?
